data_7210011
loop_
_publ_author_name
'Dikundwar, Amol G.'
'Venkateswarlu, Ch.'
'Chandrakala, R. N.'
'Chandrasekaran, Srinivasan'
'Row, Tayur N. Guru'

_publ_section_title
;
 H/F isosteric substitution to attest different equi-energetic molecular
 conformations in crystals
;
_journal_issue 27
_journal_name_full CrystEngComm
_journal_page_first 5403
_journal_paper_doi 10.1039/c3ce40697k
_journal_volume 15
_journal_year 2013
_chemical_compound_source 'see text'
_chemical_formula_moiety 'C20 H12 F2 O6'
_chemical_formula_sum 'C20 H12 F2 O6'
_chemical_formula_weight 386.30
_chemical_name_systematic
;
hexa-2,4-diyne-1,6-diyl bis(3-fluorophenylcarbonate)
;
_space_group_IT_number 14
_symmetry_cell_setting monoclinic
_symmetry_Int_Tables_number 14
_symmetry_space_group_name_Hall '-P 2yn'
_symmetry_space_group_name_H-M 'P 1 21/n 1'
_atom_sites_solution_hydrogens geom
_atom_sites_solution_primary direct
_atom_sites_solution_secondary difmap
_cell_angle_alpha 90
_cell_angle_beta 110.433(7)
_cell_angle_gamma 90
_cell_formula_units_Z 4
_cell_length_a 20.8305(12)
_cell_length_b 3.9051(3)
_cell_length_c 22.4954(12)
_cell_measurement_reflns_used 18137
_cell_measurement_temperature 150(1)
_cell_measurement_theta_max 25.0
_cell_measurement_theta_min 2.7
_cell_volume 1714.8(2)
_computing_cell_refinement 'CrysAlisPro CCD (Oxford Diffraction, 2009)'
_computing_data_collection 'CrysAlisPro CCD (Oxford Diffraction, 2009)'
_computing_data_reduction 'CrysAlisPro RED (Oxford Diffraction, 2009)'
_computing_molecular_graphics 'Ortep-3 (Farrugia, 1997) and CAMERON (Watkin et al., 1993)'
_computing_publication_material 'WinGX (Farrugia, 1999)'
_computing_structure_refinement 'SHELXL97 (Sheldrick, 2008)'
_computing_structure_solution 'SHELXS97 (Sheldrick, 2008)'
_diffrn_ambient_temperature 150(1)
_diffrn_measured_fraction_theta_full 0.998
_diffrn_measured_fraction_theta_max 0.998
_diffrn_measurement_device_type 'Oxford Xcalibur,Eos(Nova) CCD detector'
_diffrn_measurement_method 'f\w scans'
_diffrn_radiation_monochromator graphite
_diffrn_radiation_probe x-ray
_diffrn_radiation_source 'Enhance (Mo) X-ray Source'
_diffrn_radiation_type MoK\a
_diffrn_radiation_wavelength 0.71073
_diffrn_reflns_av_R_equivalents 0.0427
_diffrn_reflns_av_sigmaI/netI 0.0270
_diffrn_reflns_limit_h_max 24
_diffrn_reflns_limit_h_min -24
_diffrn_reflns_limit_k_max 4
_diffrn_reflns_limit_k_min -4
_diffrn_reflns_limit_l_max 26
_diffrn_reflns_limit_l_min -26
_diffrn_reflns_number 18137
_diffrn_reflns_reduction_process
;

;
_diffrn_reflns_theta_full 25.00
_diffrn_reflns_theta_max 25.00
_diffrn_reflns_theta_min 2.72
_exptl_absorpt_coefficient_mu 0.125
_exptl_absorpt_correction_T_max 0.9876
_exptl_absorpt_correction_T_min 0.9517
_exptl_absorpt_correction_type multi-scan
_exptl_absorpt_process_details 'CrysAlis RED (Oxford Diffraction,2009)'
_exptl_crystal_colour colourless
_exptl_crystal_density_diffrn 1.496
_exptl_crystal_density_method 'Not Measured'
_exptl_crystal_description needle
_exptl_crystal_F_000 792
_exptl_crystal_size_max 0.40
_exptl_crystal_size_mid 0.10
_exptl_crystal_size_min 0.10
_refine_diff_density_max 0.167
_refine_diff_density_min -0.225
_refine_diff_density_rms 0.043
_refine_ls_extinction_method none
_refine_ls_goodness_of_fit_ref 1.053
_refine_ls_hydrogen_treatment constr
_refine_ls_matrix_type full
_refine_ls_number_parameters 253
_refine_ls_number_reflns 3031
_refine_ls_number_restraints 0
_refine_ls_restrained_S_all 1.053
_refine_ls_R_factor_all 0.0448
_refine_ls_R_factor_gt 0.0364
_refine_ls_shift/su_max 0.001
_refine_ls_shift/su_mean 0.000
_refine_ls_structure_factor_coef Fsqd
_refine_ls_weighting_details 'calc w=1/[\s^2^(Fo^2^)+(0.0538P)^2^+0.3818P] where P=(Fo^2^+2Fc^2^)/3'
_refine_ls_weighting_scheme calc
_refine_ls_wR_factor_gt 0.0970
_refine_ls_wR_factor_ref 0.1032
_reflns_number_gt 2552
_reflns_number_total 3031
_reflns_threshold_expression >2sigma(I)
_cod_data_source_file c3ce40697k.txt
_cod_data_source_block avebmfp_150
_cod_depositor_comments
;
The following automatic conversions were performed:

'_symmetry_cell_setting' value 'Monoclinic' changed to 'monoclinic'
according to /home/saulius/struct/CIF-dictionaries/cif_core.dic
dictionary named 'cif_core.dic' version 2.4.2 from 2011-04-26.

Automatic conversion script
Id: cif_fix_values 1891 2012-01-12 08:04:46Z andrius 
;
_cod_original_sg_symbol_H-M 'P 21/n'
_cod_database_code 7210011

loop_
_symmetry_equiv_pos_site_id
_symmetry_equiv_pos_as_xyz
1 x,y,z
2 1/2-x,1/2+y,1/2-z
3 -x,-y,-z
4 1/2+x,1/2-y,1/2+z

loop_
_atom_site_label
_atom_site_type_symbol
_atom_site_fract_x
_atom_site_fract_y
_atom_site_fract_z
_atom_site_U_iso_or_equiv
_atom_site_adp_type
_atom_site_occupancy
_atom_site_symmetry_multiplicity
_atom_site_calc_flag
_atom_site_refinement_flags
O1' O 0.85464(5) 0.9941(3) 1.18908(5) 0.0262(3) Uani 1 1 d .
O1 O 0.88027(6) 0.7534(3) 0.84995(5) 0.0287(3) Uani 1 1 d .
O3' O 0.75005(5) 0.9075(3) 1.17781(5) 0.0290(3) Uani 1 1 d .
F1 F 0.89910(6) 1.0826(3) 0.57163(5) 0.0451(3) Uani 1 1 d .
O2 O 0.92900(6) 0.5334(4) 0.78336(5) 0.0377(3) Uani 1 1 d .
F1' F 0.53525(5) 1.1293(3) 1.19380(5) 0.0487(3) Uani 1 1 d .
C1 C 0.91878(8) 0.7912(4) 1.00880(7) 0.0253(4) Uani 1 1 d .
C2 C 0.92291(8) 0.6892(4) 0.96015(7) 0.0255(4) Uani 1 1 d .
O2' O 0.77396(6) 1.2548(3) 1.10708(5) 0.0333(3) Uani 1 1 d .
C4' C 0.79045(8) 1.0734(4) 1.15222(7) 0.0244(4) Uani 1 1 d .
O3 O 0.83472(6) 0.8721(3) 0.75141(5) 0.0341(3) Uani 1 1 d .
C4 C 0.88617(8) 0.6995(4) 0.79335(7) 0.0238(4) Uani 1 1 d .
C1' C 0.91473(8) 0.9124(4) 1.06484(7) 0.0252(4) Uani 1 1 d .
C2' C 0.91204(8) 1.0240(4) 1.11329(7) 0.0256(4) Uani 1 1 d .
C3 C 0.92891(9) 0.5665(4) 0.90133(7) 0.0280(4) Uani 1 1 d .
H3A H 0.9750 0.6042 0.9016 0.034 Uiso 1 1 calc R
H3B H 0.9192 0.3231 0.8965 0.034 Uiso 1 1 calc R
C6 C 0.87152(8) 0.9727(4) 0.66206(7) 0.0277(4) Uani 1 1 d .
H6 H 0.9123 1.0725 0.6879 0.033 Uiso 1 1 calc R
C10' C 0.64720(9) 0.8051(5) 1.08636(7) 0.0294(4) Uani 1 1 d .
H10' H 0.6730 0.7308 1.0624 0.035 Uiso 1 1 calc R
C3' C 0.90770(8) 1.1610(4) 1.17215(7) 0.0271(4) Uani 1 1 d .
H3'1 H 0.9514 1.1300 1.2061 0.032 Uiso 1 1 calc R
H3'2 H 0.8983 1.4047 1.1673 0.032 Uiso 1 1 calc R
C5 C 0.82482(8) 0.8396(4) 0.68642(7) 0.0266(4) Uani 1 1 d .
C6' C 0.64233(8) 1.0373(4) 1.18430(7) 0.0269(4) Uani 1 1 d .
H6' H 0.6644 1.1190 1.2252 0.032 Uiso 1 1 calc R
C5' C 0.67828(8) 0.9249(4) 1.14732(7) 0.0252(4) Uani 1 1 d .
C8' C 0.53804(9) 0.9065(5) 1.09764(8) 0.0312(4) Uani 1 1 d .
H8' H 0.4904 0.8996 1.0812 0.037 Uiso 1 1 calc R
C7' C 0.57228(9) 1.0236(5) 1.15806(8) 0.0303(4) Uani 1 1 d .
C7 C 0.85459(9) 0.9501(5) 0.59735(8) 0.0298(4) Uani 1 1 d .
C10 C 0.76422(9) 0.6941(5) 0.64902(8) 0.0344(4) Uani 1 1 d .
H10 H 0.7334 0.6075 0.6668 0.041 Uiso 1 1 calc R
C9' C 0.57654(9) 0.7992(5) 1.06199(8) 0.0319(4) Uani 1 1 d .
H9' H 0.5544 0.7216 1.0208 0.038 Uiso 1 1 calc R
C8 C 0.79528(9) 0.8076(5) 0.55772(8) 0.0359(4) Uani 1 1 d .
H8 H 0.7858 0.7976 0.5142 0.043 Uiso 1 1 calc R
C9 C 0.74993(9) 0.6791(5) 0.58427(9) 0.0405(5) Uani 1 1 d .
H9 H 0.7091 0.5809 0.5583 0.049 Uiso 1 1 calc R

loop_
_atom_site_aniso_label
_atom_site_aniso_U_11
_atom_site_aniso_U_22
_atom_site_aniso_U_33
_atom_site_aniso_U_23
_atom_site_aniso_U_13
_atom_site_aniso_U_12
O1' 0.0229(6) 0.0351(7) 0.0204(5) 0.0032(5) 0.0074(5) 0.0019(5)
O1 0.0314(6) 0.0351(7) 0.0205(6) 0.0021(5) 0.0102(5) 0.0084(5)
O3' 0.0220(6) 0.0428(8) 0.0210(6) 0.0062(5) 0.0060(5) 0.0022(5)
F1 0.0442(6) 0.0618(8) 0.0361(6) 0.0077(5) 0.0225(5) -0.0029(6)
O2 0.0365(7) 0.0507(9) 0.0250(6) -0.0019(6) 0.0097(5) 0.0152(6)
F1' 0.0342(6) 0.0801(9) 0.0367(6) -0.0058(6) 0.0185(5) 0.0076(6)
C1 0.0235(8) 0.0277(9) 0.0233(8) 0.0039(7) 0.0066(6) 0.0028(7)
C2 0.0266(8) 0.0247(9) 0.0247(8) 0.0021(7) 0.0085(7) 0.0005(7)
O2' 0.0348(6) 0.0358(7) 0.0280(6) 0.0106(6) 0.0091(5) 0.0073(6)
C4' 0.0262(8) 0.0257(9) 0.0208(8) -0.0022(7) 0.0074(7) 0.0033(7)
O3 0.0331(6) 0.0482(8) 0.0218(6) 0.0053(5) 0.0106(5) 0.0130(6)
C4 0.0243(8) 0.0249(9) 0.0223(8) -0.0015(7) 0.0084(6) -0.0029(7)
C1' 0.0251(8) 0.0264(9) 0.0240(8) 0.0034(7) 0.0084(7) 0.0021(7)
C2' 0.0248(8) 0.0266(9) 0.0253(8) 0.0039(7) 0.0085(7) 0.0020(7)
C3 0.0340(9) 0.0268(9) 0.0226(8) 0.0015(7) 0.0089(7) 0.0059(8)
C6 0.0237(8) 0.0319(10) 0.0252(8) -0.0009(7) 0.0058(7) 0.0002(7)
C10' 0.0320(9) 0.0321(10) 0.0235(8) -0.0015(7) 0.0090(7) 0.0056(8)
C3' 0.0280(8) 0.0295(10) 0.0252(8) -0.0020(7) 0.0111(7) -0.0031(7)
C5 0.0281(8) 0.0298(9) 0.0211(8) 0.0015(7) 0.0077(7) 0.0043(7)
C6' 0.0284(9) 0.0319(10) 0.0191(8) -0.0019(7) 0.0066(7) -0.0002(7)
C5' 0.0230(8) 0.0286(9) 0.0219(8) 0.0038(7) 0.0054(6) 0.0021(7)
C8' 0.0255(8) 0.0340(10) 0.0304(9) 0.0040(8) 0.0050(7) -0.0003(8)
C7' 0.0304(9) 0.0363(10) 0.0280(9) 0.0024(7) 0.0149(7) 0.0041(8)
C7 0.0309(9) 0.0341(10) 0.0269(8) 0.0044(7) 0.0131(7) 0.0027(8)
C10 0.0270(9) 0.0362(11) 0.0396(10) 0.0053(8) 0.0109(8) -0.0014(8)
C9' 0.0337(9) 0.0327(10) 0.0231(8) -0.0025(7) 0.0021(7) 0.0009(8)
C8 0.0404(10) 0.0382(11) 0.0231(8) -0.0008(8) 0.0037(7) 0.0020(9)
C9 0.0332(10) 0.0397(12) 0.0385(10) -0.0038(9) -0.0001(8) -0.0064(9)

loop_
_atom_type_symbol
_atom_type_description
_atom_type_scat_dispersion_real
_atom_type_scat_dispersion_imag
_atom_type_scat_source
O O 0.0106 0.0060 'International Tables Vol C Tables 4.2.6.8 and 6.1.1.4'
F F 0.0171 0.0103 'International Tables Vol C Tables 4.2.6.8 and 6.1.1.4'
H H 0.0000 0.0000 'International Tables Vol C Tables 4.2.6.8 and 6.1.1.4'
C C 0.0033 0.0016 'International Tables Vol C Tables 4.2.6.8 and 6.1.1.4'

loop_
_geom_angle_atom_site_label_1
_geom_angle_atom_site_label_2
_geom_angle_atom_site_label_3
_geom_angle
C4' O1' C3' 115.00(12)
C4 O1 C3 114.29(12)
C4' O3' C5' 119.02(12)
C2 C1 C1' 179.13(19)
C1 C2 C3 179.23(17)
O2' C4' O1' 126.56(15)
O2' C4' O3' 128.20(15)
O1' C4' O3' 105.24(13)
C4 O3 C5 118.53(12)
O2 C4 O3 127.78(14)
O2 C4 O1 126.25(15)
O3 C4 O1 105.97(13)
C2' C1' C1 178.49(19)
C1' C2' C3' 179.20(17)
O1 C3 C2 107.68(13)
O1 C3 H3A 110.2
C2 C3 H3A 110.2
O1 C3 H3B 110.2
C2 C3 H3B 110.2
H3A C3 H3B 108.5
C5 C6 C7 116.23(15)
C5 C6 H6 121.9
C7 C6 H6 121.9
C5' C10' C9' 117.80(15)
C5' C10' H10' 121.1
C9' C10' H10' 121.1
O1' C3' C2' 111.68(13)
O1' C3' H3'1 109.3
C2' C3' H3'1 109.3
O1' C3' H3'2 109.3
C2' C3' H3'2 109.3
H3'1 C3' H3'2 107.9
C10 C5 C6 122.67(15)
C10 C5 O3 116.33(15)
C6 C5 O3 120.80(14)
C7' C6' C5' 116.81(15)
C7' C6' H6' 121.6
C5' C6' H6' 121.6
C6' C5' C10' 123.10(15)
C6' C5' O3' 115.50(13)
C10' C5' O3' 121.13(14)
C7' C8' C9' 117.96(15)
C7' C8' H8' 121.0
C9' C8' H8' 121.0
F1' C7' C6' 118.20(15)
F1' C7' C8' 118.73(15)
C6' C7' C8' 123.07(15)
F1 C7 C8 118.37(15)
F1 C7 C6 117.81(15)
C8 C7 C6 123.82(16)
C5 C10 C9 118.50(16)
C5 C10 H10 120.8
C9 C10 H10 120.8
C10' C9' C8' 121.25(16)
C10' C9' H9' 119.4
C8' C9' H9' 119.4
C7 C8 C9 117.86(16)
C7 C8 H8 121.1
C9 C8 H8 121.1
C8 C9 C10 120.92(17)
C8 C9 H9 119.5
C10 C9 H9 119.5

loop_
_geom_bond_atom_site_label_1
_geom_bond_atom_site_label_2
_geom_bond_distance
O1' C4' 1.3406(19)
O1' C3' 1.4441(19)
O1 C4 1.3376(18)
O1 C3 1.4414(19)
O3' C4' 1.341(2)
O3' C5' 1.4120(19)
F1 C7 1.3552(19)
O2 C4 1.1862(19)
F1' C7' 1.3583(19)
C1 C2 1.196(2)
C1 C1' 1.376(2)
C2 C3 1.453(2)
O2' C4' 1.1861(19)
O3 C4 1.337(2)
O3 C5 1.4091(18)
C1' C2' 1.193(2)
C2' C3' 1.460(2)
C3 H3A 0.9700
C3 H3B 0.9700
C6 C5 1.374(2)
C6 C7 1.376(2)
C6 H6 0.9300
C10' C5' 1.378(2)
C10' C9' 1.380(2)
C10' H10' 0.9300
C3' H3'1 0.9700
C3' H3'2 0.9700
C5 C10 1.372(2)
C6' C7' 1.371(2)
C6' C5' 1.371(2)
C6' H6' 0.9300
C8' C7' 1.374(2)
C8' C9' 1.382(2)
C8' H8' 0.9300
C7 C8 1.364(3)
C10 C9 1.382(2)
C10 H10 0.9300
C9' H9' 0.9300
C8 C9 1.376(3)
C8 H8 0.9300
C9 H9 0.9300

loop_
_geom_torsion_atom_site_label_1
_geom_torsion_atom_site_label_2
_geom_torsion_atom_site_label_3
_geom_torsion_atom_site_label_4
_geom_torsion
C3' O1' C4' O2' 2.5(2)
C3' O1' C4' O3' -176.93(12)
C5' O3' C4' O2' 4.0(3)
C5' O3' C4' O1' -176.57(13)
C5 O3 C4 O2 5.5(3)
C5 O3 C4 O1 -175.01(13)
C3 O1 C4 O2 -4.6(2)
C3 O1 C4 O3 175.84(13)
C4 O1 C3 C2 171.67(14)
C4' O1' C3' C2' -71.41(18)
C7 C6 C5 C10 -0.6(3)
C7 C6 C5 O3 -175.26(15)
C4 O3 C5 C10 116.51(18)
C4 O3 C5 C6 -68.5(2)
C7' C6' C5' C10' 0.6(3)
C7' C6' C5' O3' -173.50(15)
C9' C10' C5' C6' -0.1(3)
C9' C10' C5' O3' 173.69(15)
C4' O3' C5' C6' -125.15(16)
C4' O3' C5' C10' 60.7(2)
C5' C6' C7' F1' 179.21(15)
C5' C6' C7' C8' -0.4(3)
C9' C8' C7' F1' -179.86(16)
C9' C8' C7' C6' -0.2(3)
C5 C6 C7 F1 179.21(15)
C5 C6 C7 C8 0.4(3)
C6 C5 C10 C9 0.5(3)
O3 C5 C10 C9 175.39(16)
C5' C10' C9' C8' -0.6(3)
C7' C8' C9' C10' 0.8(3)
F1 C7 C8 C9 -178.90(17)
C6 C7 C8 C9 -0.1(3)
C7 C8 C9 C10 -0.1(3)
C5 C10 C9 C8 -0.1(3)
